data_4304527
loop_
_publ_author_name
'Diego Montagner'
'Ennio Zangrando'
'Bruno Longato'

_publ_section_title
;
Role of the Phosphine Ligands on the Stabilization of Monoadducts of the
Model Nucleobases 1-Methylcytosine and 9-Methylguanine in Platinum(II)
Complexes
;
_journal_name_full 'Inorganic Chemistry'
_journal_page_first 2688
_journal_page_last 2695
_journal_paper_doi 10.1021/ic7020319
_journal_volume 47
_journal_year 2008
_chemical_formula_moiety 'C36 H30 N2 O6 P2 Pt, C H Cl3'
_chemical_formula_sum 'C37 H31 Cl3 N2 O6 P2 Pt'
_chemical_formula_weight 963.02
_chemical_name_systematic
;
 cis-bis(triphenylphosphine)-bis(nitrato,O)-palladium(II) 
 chloroform solvate
;
_space_group_IT_number 14
_symmetry_cell_setting monoclinic
_symmetry_space_group_name_Hall '-P 2yn'
_symmetry_space_group_name_H-M 'P 1 21/n 1'
_atom_sites_solution_hydrogens geom
_atom_sites_solution_primary direct
_atom_sites_solution_secondary difmap
_audit_creation_method SHELXL-97
_cell_angle_alpha 90.00
_cell_angle_beta 95.35(2)
_cell_angle_gamma 90.00
_cell_formula_units_Z 4
_cell_length_a 12.043(3)
_cell_length_b 20.007(3)
_cell_length_c 15.846(3)
_cell_measurement_temperature 293(2)
_cell_volume 3801.4(13)
_computing_cell_refinement 'Denzo (Otwinowski & Minor 1997)'
_computing_data_collection 'Nonius Xpress'
_computing_data_reduction 'Denzo and Scalepack (Otwinowski & Minor 1997)'
_computing_molecular_graphics 'Ortep3/windows (Farrugia,1997)'
_computing_publication_material 'Wingx 1.70.00 (Farrugia, 1999)'
_computing_structure_refinement 'SHELX97 (Sheldrick, 1998)'
_computing_structure_solution 'SHELX97 (Sheldrick, 1998)'
_diffrn_ambient_temperature 293(2)
_diffrn_measured_fraction_theta_full 0.885
_diffrn_measured_fraction_theta_max 0.885
_diffrn_measurement_device_type 'image plate dip1030'
_diffrn_measurement_method 'laser scanner'
_diffrn_radiation_monochromator graphite
_diffrn_radiation_source 'fine-focus sealed tube'
_diffrn_radiation_type MoK\a
_diffrn_radiation_wavelength 0.71073
_diffrn_reflns_av_R_equivalents 0.0449
_diffrn_reflns_av_sigmaI/netI 0.0425
_diffrn_reflns_limit_h_max 17
_diffrn_reflns_limit_h_min -17
_diffrn_reflns_limit_k_max 29
_diffrn_reflns_limit_k_min -29
_diffrn_reflns_limit_l_max 22
_diffrn_reflns_limit_l_min -22
_diffrn_reflns_number 35557
_diffrn_reflns_theta_full 31.08
_diffrn_reflns_theta_max 31.08
_diffrn_reflns_theta_min 1.98
_exptl_absorpt_coefficient_mu 4.034
_exptl_crystal_colour colourless
_exptl_crystal_density_diffrn 1.683
_exptl_crystal_density_method 'not measured'
_exptl_crystal_description block
_exptl_crystal_F_000 1896
_refine_diff_density_max 0.674
_refine_diff_density_min -0.613
_refine_diff_density_rms 0.082
_refine_ls_extinction_method none
_refine_ls_goodness_of_fit_ref 0.898
_refine_ls_hydrogen_treatment constr
_refine_ls_matrix_type full
_refine_ls_number_parameters 460
_refine_ls_number_reflns 10800
_refine_ls_number_restraints 0
_refine_ls_restrained_S_all 0.898
_refine_ls_R_factor_all 0.0506
_refine_ls_R_factor_gt 0.0313
_refine_ls_shift/su_max 0.002
_refine_ls_shift/su_mean 0.000
_refine_ls_structure_factor_coef Fsqd
_refine_ls_weighting_details 'calc w=1/[\s^2^(Fo^2^)+(0.0399P)^2^+0.0000P] where P=(Fo^2^+2Fc^2^)/3'
_refine_ls_weighting_scheme calc
_refine_ls_wR_factor_gt 0.0713
_refine_ls_wR_factor_ref 0.0760
_reflns_number_gt 7449
_reflns_number_total 10800
_reflns_threshold_expression >2sigma(I)
_cod_data_source_file ic7020319_file002_1.cif
_cod_data_source_block 1a
_cod_original_sg_symbol_H-M 'P 21/n'
_cod_database_code 4304527

loop_
_symmetry_equiv_pos_as_xyz
'x, y, z'
'-x+1/2, y+1/2, -z+1/2'
'-x, -y, -z'
'x-1/2, -y-1/2, z-1/2'

loop_
_atom_site_label
_atom_site_type_symbol
_atom_site_fract_x
_atom_site_fract_y
_atom_site_fract_z
_atom_site_U_iso_or_equiv
_atom_site_adp_type
_atom_site_occupancy
_atom_site_symmetry_multiplicity
_atom_site_calc_flag
_atom_site_refinement_flags
_atom_site_disorder_assembly
_atom_site_disorder_group
Pt Pt 0.044583(10) 0.310557(6) 0.573438(7) 0.04854(4) Uani 1 1 d . . .
P1 P 0.02201(7) 0.30269(4) 0.71176(5) 0.04889(17) Uani 1 1 d . . .
P2 P 0.22922(7) 0.33016(4) 0.58795(6) 0.05003(18) Uani 1 1 d . . .
N1 N -0.0028(3) 0.35727(15) 0.39892(19) 0.0637(7) Uani 1 1 d . . .
N2 N -0.1548(3) 0.2295(2) 0.5403(2) 0.0760(9) Uani 1 1 d . . .
O1 O 0.0542(2) 0.31096(11) 0.44221(15) 0.0603(6) Uani 1 1 d . . .
O2 O -0.0411(2) 0.40443(14) 0.43667(16) 0.0767(7) Uani 1 1 d . . .
O3 O -0.0138(3) 0.34949(16) 0.32237(17) 0.0914(9) Uani 1 1 d . . .
O4 O -0.1265(2) 0.29270(14) 0.54183(17) 0.0670(6) Uani 1 1 d . . .
O5 O -0.2534(3) 0.2164(2) 0.5249(2) 0.1063(11) Uani 1 1 d . . .
O6 O -0.0815(3) 0.18714(15) 0.5553(2) 0.0894(9) Uani 1 1 d . . .
C1 C -0.1244(3) 0.29294(17) 0.7315(2) 0.0563(8) Uani 1 1 d . . .
C2 C -0.1959(3) 0.3475(2) 0.7303(3) 0.0738(11) Uani 1 1 d . . .
H2 H -0.1698 0.3902 0.7196 0.089 Uiso 1 1 calc R . .
C3 C -0.3058(4) 0.3379(3) 0.7450(3) 0.0910(13) Uani 1 1 d . . .
H3 H -0.3535 0.3745 0.7444 0.109 Uiso 1 1 calc R . .
C4 C -0.3462(3) 0.2755(3) 0.7605(3) 0.0857(13) Uani 1 1 d . . .
H4 H -0.4207 0.2696 0.7697 0.103 Uiso 1 1 calc R . .
C5 C -0.2754(3) 0.2221(2) 0.7622(3) 0.0858(13) Uani 1 1 d . . .
H5 H -0.3019 0.1796 0.7732 0.103 Uiso 1 1 calc R . .
C6 C -0.1650(3) 0.2305(2) 0.7476(3) 0.0736(10) Uani 1 1 d . . .
H6 H -0.1178 0.1937 0.7488 0.088 Uiso 1 1 calc R . .
C7 C 0.0881(3) 0.22970(16) 0.7618(2) 0.0536(7) Uani 1 1 d . . .
C8 C 0.0908(4) 0.2184(2) 0.8484(3) 0.0741(10) Uani 1 1 d . . .
H8 H 0.0554 0.2478 0.8826 0.089 Uiso 1 1 calc R . .
C9 C 0.1465(4) 0.1628(2) 0.8840(3) 0.0951(15) Uani 1 1 d . . .
H9 H 0.1512 0.1564 0.9424 0.114 Uiso 1 1 calc R . .
C10 C 0.1941(4) 0.1179(2) 0.8345(4) 0.0983(16) Uani 1 1 d . . .
H10 H 0.2324 0.0813 0.8590 0.118 Uiso 1 1 calc R . .
C11 C 0.1858(4) 0.1265(2) 0.7486(4) 0.0847(13) Uani 1 1 d . . .
H11 H 0.2159 0.0945 0.7146 0.102 Uiso 1 1 calc R . .
C12 C 0.1333(3) 0.18198(16) 0.7115(3) 0.0653(9) Uani 1 1 d . . .
H12 H 0.1282 0.1873 0.6530 0.078 Uiso 1 1 calc R . .
C13 C 0.0647(3) 0.37923(16) 0.7672(2) 0.0543(7) Uani 1 1 d . . .
C14 C 0.1172(3) 0.3822(2) 0.8489(2) 0.0666(9) Uani 1 1 d . . .
H14 H 0.1378 0.3431 0.8780 0.080 Uiso 1 1 calc R . .
C15 C 0.1386(4) 0.4439(3) 0.8866(3) 0.0879(14) Uani 1 1 d . . .
H15 H 0.1729 0.4457 0.9416 0.105 Uiso 1 1 calc R . .
C16 C 0.1106(4) 0.5015(2) 0.8452(4) 0.0969(16) Uani 1 1 d . . .
H16 H 0.1242 0.5423 0.8723 0.116 Uiso 1 1 calc R . .
C17 C 0.0624(4) 0.4997(2) 0.7635(3) 0.0868(14) Uani 1 1 d . . .
H17 H 0.0456 0.5394 0.7344 0.104 Uiso 1 1 calc R . .
C18 C 0.0386(3) 0.43876(17) 0.7238(3) 0.0682(9) Uani 1 1 d . . .
H18 H 0.0053 0.4376 0.6684 0.082 Uiso 1 1 calc R . .
C19 C 0.3016(2) 0.35046(16) 0.6906(2) 0.0520(7) Uani 1 1 d . . .
C20 C 0.3322(3) 0.30062(17) 0.7492(2) 0.0575(8) Uani 1 1 d . . .
H20 H 0.3166 0.2562 0.7357 0.069 Uiso 1 1 calc R . .
C21 C 0.3857(3) 0.31675(19) 0.8277(2) 0.0662(9) Uani 1 1 d . . .
H21 H 0.4056 0.2829 0.8664 0.079 Uiso 1 1 calc R . .
C22 C 0.4099(3) 0.3814(2) 0.8490(3) 0.0746(10) Uani 1 1 d . . .
H22 H 0.4456 0.3917 0.9020 0.090 Uiso 1 1 calc R . .
C23 C 0.3808(3) 0.4313(2) 0.7914(3) 0.0752(10) Uani 1 1 d . . .
H23 H 0.3972 0.4755 0.8058 0.090 Uiso 1 1 calc R . .
C24 C 0.3278(3) 0.41679(18) 0.7130(2) 0.0636(8) Uani 1 1 d . . .
H24 H 0.3092 0.4511 0.6746 0.076 Uiso 1 1 calc R . .
C25 C 0.3039(3) 0.25766(17) 0.5528(2) 0.0561(8) Uani 1 1 d . . .
C26 C 0.4171(3) 0.2484(2) 0.5772(3) 0.0703(10) Uani 1 1 d . . .
H26 H 0.4558 0.2795 0.6122 0.084 Uiso 1 1 calc R . .
C27 C 0.4717(4) 0.1933(2) 0.5497(3) 0.0832(13) Uani 1 1 d . . .
H27 H 0.5469 0.1871 0.5670 0.100 Uiso 1 1 calc R . .
C28 C 0.4164(4) 0.1475(2) 0.4971(3) 0.0861(13) Uani 1 1 d . . .
H28 H 0.4541 0.1104 0.4788 0.103 Uiso 1 1 calc R . .
C29 C 0.3061(4) 0.1562(2) 0.4715(3) 0.0830(12) Uani 1 1 d . . .
H29 H 0.2689 0.1251 0.4355 0.100 Uiso 1 1 calc R . .
C30 C 0.2489(4) 0.21142(19) 0.4991(2) 0.0684(10) Uani 1 1 d . . .
H30 H 0.1737 0.2172 0.4813 0.082 Uiso 1 1 calc R . .
C31 C 0.2634(3) 0.39957(17) 0.5208(2) 0.0572(8) Uani 1 1 d . . .
C32 C 0.3614(3) 0.3992(2) 0.4804(3) 0.0806(12) Uani 1 1 d . . .
H32 H 0.4066 0.3614 0.4833 0.097 Uiso 1 1 calc R . .
C33 C 0.3915(4) 0.4547(3) 0.4362(3) 0.0987(15) Uani 1 1 d . . .
H33 H 0.4573 0.4543 0.4098 0.118 Uiso 1 1 calc R . .
C34 C 0.3243(4) 0.5110(2) 0.4309(3) 0.0887(13) Uani 1 1 d . . .
H34 H 0.3455 0.5486 0.4019 0.106 Uiso 1 1 calc R . .
C35 C 0.2268(4) 0.5111(2) 0.4686(2) 0.0728(10) Uani 1 1 d . . .
H35 H 0.1804 0.5483 0.4637 0.087 Uiso 1 1 calc R . .
C36 C 0.1966(3) 0.45571(17) 0.5141(2) 0.0633(8) Uani 1 1 d . . .
H36 H 0.1307 0.4565 0.5404 0.076 Uiso 1 1 calc R . .
C37 C 0.8079(4) 0.0539(2) 0.6228(3) 0.0950(14) Uani 1 1 d . . .
H37 H 0.8086 0.1003 0.6030 0.114 Uiso 1 1 calc R . .
Cl1 Cl 0.67116(13) 0.02886(9) 0.62720(12) 0.1306(5) Uani 1 1 d . . .
Cl2 Cl 0.87277(13) 0.00344(9) 0.55159(11) 0.1236(5) Uani 1 1 d . . .
Cl3 Cl 0.8796(2) 0.04942(9) 0.72329(13) 0.1634(8) Uani 1 1 d . . .

loop_
_atom_site_aniso_label
_atom_site_aniso_U_11
_atom_site_aniso_U_22
_atom_site_aniso_U_33
_atom_site_aniso_U_23
_atom_site_aniso_U_13
_atom_site_aniso_U_12
Pt 0.04284(6) 0.05371(7) 0.04817(7) -0.00120(5) -0.00054(5) 0.00154(5)
P1 0.0432(4) 0.0534(5) 0.0497(4) 0.0015(3) 0.0027(4) 0.0017(3)
P2 0.0431(4) 0.0537(4) 0.0528(4) -0.0014(3) 0.0015(4) 0.0017(3)
N1 0.0625(18) 0.0703(19) 0.0582(17) -0.0005(14) 0.0044(16) 0.0078(14)
N2 0.068(2) 0.104(3) 0.0550(18) -0.0010(17) -0.0008(17) -0.024(2)
O1 0.0609(14) 0.0690(14) 0.0501(12) -0.0008(10) 0.0004(11) 0.0134(11)
O2 0.0838(19) 0.0706(16) 0.0753(17) -0.0047(13) 0.0048(16) 0.0186(13)
O3 0.119(3) 0.100(2) 0.0529(15) 0.0044(14) -0.0034(16) 0.0328(19)
O4 0.0476(13) 0.0868(18) 0.0646(15) 0.0039(12) -0.0062(12) -0.0071(12)
O5 0.0642(19) 0.156(3) 0.096(2) 0.008(2) -0.0080(18) -0.048(2)
O6 0.087(2) 0.081(2) 0.098(2) -0.0026(16) -0.0038(19) -0.0154(16)
C1 0.0467(17) 0.068(2) 0.0546(18) 0.0002(14) 0.0053(16) -0.0005(14)
C2 0.054(2) 0.075(3) 0.092(3) 0.015(2) 0.009(2) 0.0116(18)
C3 0.064(2) 0.112(4) 0.098(3) 0.019(3) 0.012(3) 0.024(2)
C4 0.051(2) 0.121(4) 0.085(3) 0.005(3) 0.010(2) -0.001(2)
C5 0.060(2) 0.094(3) 0.106(3) 0.003(3) 0.017(3) -0.018(2)
C6 0.057(2) 0.075(3) 0.090(3) -0.006(2) 0.013(2) -0.0063(18)
C7 0.0465(16) 0.0520(17) 0.0617(19) 0.0040(14) 0.0008(15) -0.0017(13)
C8 0.088(3) 0.067(2) 0.065(2) 0.0091(18) -0.005(2) -0.004(2)
C9 0.119(4) 0.072(3) 0.086(3) 0.029(2) -0.029(3) -0.013(3)
C10 0.082(3) 0.064(3) 0.142(5) 0.031(3) -0.030(3) 0.001(2)
C11 0.068(2) 0.057(2) 0.129(4) 0.005(2) 0.009(3) 0.0085(18)
C12 0.059(2) 0.055(2) 0.081(3) 0.0032(17) 0.003(2) 0.0034(15)
C13 0.0536(18) 0.0574(18) 0.0527(17) -0.0014(14) 0.0096(16) 0.0014(14)
C14 0.064(2) 0.076(2) 0.060(2) -0.0049(17) 0.0063(19) -0.0123(18)
C15 0.089(3) 0.103(4) 0.074(3) -0.029(2) 0.016(3) -0.030(3)
C16 0.096(3) 0.077(3) 0.124(4) -0.035(3) 0.041(3) -0.024(3)
C17 0.093(3) 0.053(2) 0.119(4) -0.005(2) 0.031(3) 0.001(2)
C18 0.069(2) 0.059(2) 0.078(2) 0.0042(17) 0.016(2) 0.0054(17)
C19 0.0402(15) 0.0585(18) 0.0567(18) -0.0012(14) 0.0021(14) 0.0022(13)
C20 0.0496(18) 0.065(2) 0.0568(18) -0.0017(14) -0.0028(16) -0.0001(14)
C21 0.056(2) 0.085(3) 0.057(2) 0.0057(17) -0.0023(18) 0.0094(17)
C22 0.066(2) 0.090(3) 0.066(2) -0.016(2) -0.006(2) -0.002(2)
C23 0.077(3) 0.068(2) 0.079(3) -0.013(2) -0.005(2) -0.010(2)
C24 0.061(2) 0.061(2) 0.067(2) -0.0034(16) -0.0038(18) -0.0029(16)
C25 0.0521(18) 0.0616(19) 0.0554(18) 0.0031(14) 0.0083(16) 0.0027(14)
C26 0.055(2) 0.076(2) 0.079(3) -0.0036(19) 0.005(2) 0.0080(17)
C27 0.059(2) 0.089(3) 0.104(4) 0.009(2) 0.019(3) 0.024(2)
C28 0.096(3) 0.071(3) 0.097(3) 0.006(2) 0.038(3) 0.025(2)
C29 0.096(3) 0.068(2) 0.087(3) -0.015(2) 0.017(3) 0.014(2)
C30 0.068(2) 0.067(2) 0.069(2) -0.0082(18) 0.002(2) 0.0102(18)
C31 0.0542(18) 0.063(2) 0.0543(18) 0.0000(14) 0.0024(16) 0.0012(15)
C32 0.075(3) 0.081(3) 0.089(3) 0.020(2) 0.022(2) 0.005(2)
C33 0.089(3) 0.107(4) 0.106(4) 0.030(3) 0.040(3) 0.006(3)
C34 0.101(3) 0.081(3) 0.087(3) 0.019(2) 0.018(3) -0.007(2)
C35 0.081(3) 0.067(2) 0.069(2) 0.0087(18) 0.002(2) 0.0035(19)
C36 0.060(2) 0.069(2) 0.0612(19) 0.0020(16) 0.0073(18) 0.0021(16)
C37 0.089(3) 0.087(3) 0.107(4) 0.024(3) 0.001(3) -0.003(2)
Cl1 0.1011(10) 0.1490(14) 0.1463(14) 0.0085(10) 0.0364(11) -0.0078(9)
Cl2 0.1030(10) 0.1455(13) 0.1246(11) 0.0240(10) 0.0233(9) 0.0286(9)
Cl3 0.206(2) 0.1205(13) 0.1475(15) -0.0138(11) -0.0680(15) 0.0254(13)

loop_
_atom_type_symbol
_atom_type_description
_atom_type_scat_dispersion_real
_atom_type_scat_dispersion_imag
_atom_type_scat_source
C C 0.0033 0.0016 'International Tables Vol C Tables 4.2.6.8 and 6.1.1.4'
H H 0.0000 0.0000 'International Tables Vol C Tables 4.2.6.8 and 6.1.1.4'
N N 0.0061 0.0033 'International Tables Vol C Tables 4.2.6.8 and 6.1.1.4'
O O 0.0106 0.0060 'International Tables Vol C Tables 4.2.6.8 and 6.1.1.4'
P P 0.1023 0.0942 'International Tables Vol C Tables 4.2.6.8 and 6.1.1.4'
Pt Pt -1.7033 8.3905 'International Tables Vol C Tables 4.2.6.8 and 6.1.1.4'
Cl Cl 0.1484 0.1585 'International Tables Vol C Tables 4.2.6.8 and 6.1.1.4'

loop_
_geom_angle_atom_site_label_1
_geom_angle_atom_site_label_2
_geom_angle_atom_site_label_3
_geom_angle
_geom_angle_site_symmetry_1
_geom_angle_site_symmetry_3
_geom_angle_publ_flag
O1 Pt O4 84.70(10) . . ?
O1 Pt P1 174.61(7) . . ?
O4 Pt P1 90.89(8) . . ?
O1 Pt P2 87.44(8) . . ?
O4 Pt P2 172.14(7) . . ?
P1 Pt P2 96.97(4) . . ?
C7 P1 C13 112.04(17) . . ?
C7 P1 C1 103.31(15) . . ?
C13 P1 C1 103.96(15) . . ?
C7 P1 Pt 113.40(11) . . ?
C13 P1 Pt 111.07(10) . . ?
C1 P1 Pt 112.44(12) . . ?
C19 P2 C31 103.71(16) . . ?
C19 P2 C25 104.05(15) . . ?
C31 P2 C25 106.48(15) . . ?
C19 P2 Pt 121.17(10) . . ?
C31 P2 Pt 110.40(12) . . ?
C25 P2 Pt 109.96(12) . . ?
O3 N1 O2 124.9(3) . . ?
O3 N1 O1 115.8(3) . . ?
O2 N1 O1 119.4(3) . . ?
O5 N2 O6 124.0(4) . . ?
O5 N2 O4 117.2(4) . . ?
O6 N2 O4 118.7(3) . . ?
N1 O1 Pt 116.65(18) . . ?
N2 O4 Pt 114.6(2) . . ?
C6 C1 C2 119.1(3) . . ?
C6 C1 P1 119.6(3) . . ?
C2 C1 P1 121.3(3) . . ?
C3 C2 C1 119.4(4) . . ?
C4 C3 C2 121.3(4) . . ?
C5 C4 C3 119.1(4) . . ?
C4 C5 C6 120.7(4) . . ?
C1 C6 C5 120.4(4) . . ?
C12 C7 C8 118.8(3) . . ?
C12 C7 P1 118.9(3) . . ?
C8 C7 P1 122.3(3) . . ?
C7 C8 C9 119.8(4) . . ?
C10 C9 C8 120.6(4) . . ?
C9 C10 C11 119.9(4) . . ?
C10 C11 C12 120.8(4) . . ?
C11 C12 C7 119.8(4) . . ?
C14 C13 C18 119.1(3) . . ?
C14 C13 P1 124.8(3) . . ?
C18 C13 P1 116.1(3) . . ?
C15 C14 C13 119.4(4) . . ?
C16 C15 C14 121.5(5) . . ?
C15 C16 C17 120.0(4) . . ?
C16 C17 C18 120.2(4) . . ?
C17 C18 C13 119.8(4) . . ?
C20 C19 C24 118.1(3) . . ?
C20 C19 P2 120.8(3) . . ?
C24 C19 P2 121.0(3) . . ?
C21 C20 C19 120.4(3) . . ?
C22 C21 C20 121.0(4) . . ?
C21 C22 C23 119.3(4) . . ?
C24 C23 C22 121.0(4) . . ?
C23 C24 C19 120.2(4) . . ?
C30 C25 C26 118.8(3) . . ?
C30 C25 P2 120.0(3) . . ?
C26 C25 P2 121.2(3) . . ?
C27 C26 C25 120.2(4) . . ?
C28 C27 C26 120.6(4) . . ?
C29 C28 C27 120.1(4) . . ?
C28 C29 C30 120.3(4) . . ?
C25 C30 C29 120.1(4) . . ?
C36 C31 C32 118.8(3) . . ?
C36 C31 P2 120.3(3) . . ?
C32 C31 P2 120.8(3) . . ?
C33 C32 C31 120.2(4) . . ?
C32 C33 C34 120.4(4) . . ?
C35 C34 C33 119.7(4) . . ?
C34 C35 C36 120.2(4) . . ?
C31 C36 C35 120.7(4) . . ?
Cl1 C37 Cl3 109.9(3) . . ?
Cl1 C37 Cl2 110.1(3) . . ?
Cl3 C37 Cl2 110.3(3) . . ?

loop_
_geom_bond_atom_site_label_1
_geom_bond_atom_site_label_2
_geom_bond_distance
_geom_bond_site_symmetry_2
_geom_bond_publ_flag
Pt O1 2.093(2) . ?
Pt O4 2.105(3) . ?
Pt P1 2.2392(9) . ?
Pt P2 2.2485(10) . ?
P1 C7 1.810(3) . ?
P1 C13 1.816(3) . ?
P1 C1 1.830(3) . ?
P2 C19 1.818(3) . ?
P2 C31 1.820(3) . ?
P2 C25 1.821(3) . ?
N1 O3 1.218(4) . ?
N1 O2 1.230(4) . ?
N1 O1 1.309(4) . ?
N2 O5 1.218(4) . ?
N2 O6 1.230(5) . ?
N2 O4 1.310(4) . ?
C1 C6 1.374(5) . ?
C1 C2 1.389(5) . ?
C2 C3 1.379(5) . ?
C3 C4 1.370(7) . ?
C4 C5 1.366(6) . ?
C5 C6 1.381(5) . ?
C7 C12 1.387(5) . ?
C7 C8 1.389(5) . ?
C8 C9 1.390(6) . ?
C9 C10 1.355(7) . ?
C10 C11 1.367(7) . ?
C11 C12 1.382(5) . ?
C13 C14 1.387(5) . ?
C13 C18 1.397(5) . ?
C14 C15 1.386(5) . ?
C15 C16 1.353(7) . ?
C16 C17 1.370(7) . ?
C17 C18 1.389(5) . ?
C19 C20 1.389(5) . ?
C19 C24 1.402(5) . ?
C20 C21 1.384(5) . ?
C21 C22 1.361(5) . ?
C22 C23 1.376(6) . ?
C23 C24 1.374(5) . ?
C25 C30 1.383(5) . ?
C25 C26 1.395(5) . ?
C26 C27 1.375(5) . ?
C27 C28 1.369(6) . ?
C28 C29 1.363(6) . ?
C29 C30 1.394(5) . ?
C31 C36 1.380(5) . ?
C31 C32 1.394(5) . ?
C32 C33 1.379(6) . ?
C33 C34 1.385(6) . ?
C34 C35 1.366(6) . ?
C35 C36 1.388(5) . ?
C37 Cl1 1.729(5) . ?
C37 Cl3 1.742(5) . ?
C37 Cl2 1.750(5) . ?

loop_
_geom_torsion_atom_site_label_1
_geom_torsion_atom_site_label_2
_geom_torsion_atom_site_label_3
_geom_torsion_atom_site_label_4
_geom_torsion
_geom_torsion_site_symmetry_1
_geom_torsion_site_symmetry_2
_geom_torsion_site_symmetry_3
_geom_torsion_site_symmetry_4
_geom_torsion_publ_flag
O1 Pt P1 C7 76.8(7) . . . . ?
O4 Pt P1 C7 111.85(14) . . . . ?
P2 Pt P1 C7 -67.93(12) . . . . ?
O1 Pt P1 C13 -156.0(7) . . . . ?
O4 Pt P1 C13 -120.93(14) . . . . ?
P2 Pt P1 C13 59.28(12) . . . . ?
O1 Pt P1 C1 -39.9(7) . . . . ?
O4 Pt P1 C1 -4.90(14) . . . . ?
P2 Pt P1 C1 175.32(12) . . . . ?
O1 Pt P2 C19 171.14(14) . . . . ?
O4 Pt P2 C19 169.6(6) . . . . ?
P1 Pt P2 C19 -11.97(13) . . . . ?
O1 Pt P2 C31 49.78(13) . . . . ?
O4 Pt P2 C31 48.2(6) . . . . ?
P1 Pt P2 C31 -133.34(12) . . . . ?
O1 Pt P2 C25 -67.43(13) . . . . ?
O4 Pt P2 C25 -69.0(6) . . . . ?
P1 Pt P2 C25 109.46(12) . . . . ?
O3 N1 O1 Pt -166.6(3) . . . . ?
O2 N1 O1 Pt 13.2(4) . . . . ?
O4 Pt O1 N1 62.1(2) . . . . ?
P1 Pt O1 N1 97.3(7) . . . . ?
P2 Pt O1 N1 -117.7(2) . . . . ?
O5 N2 O4 Pt 177.8(3) . . . . ?
O6 N2 O4 Pt -1.3(4) . . . . ?
O1 Pt O4 N2 93.9(2) . . . . ?
P1 Pt O4 N2 -83.0(2) . . . . ?
P2 Pt O4 N2 95.5(6) . . . . ?
C7 P1 C1 C6 -22.9(4) . . . . ?
C13 P1 C1 C6 -140.1(3) . . . . ?
Pt P1 C1 C6 99.7(3) . . . . ?
C7 P1 C1 C2 157.2(3) . . . . ?
C13 P1 C1 C2 40.1(4) . . . . ?
Pt P1 C1 C2 -80.1(3) . . . . ?
C6 C1 C2 C3 -0.2(6) . . . . ?
P1 C1 C2 C3 179.6(3) . . . . ?
C1 C2 C3 C4 -0.3(7) . . . . ?
C2 C3 C4 C5 0.7(7) . . . . ?
C3 C4 C5 C6 -0.6(7) . . . . ?
C2 C1 C6 C5 0.2(6) . . . . ?
P1 C1 C6 C5 -179.6(3) . . . . ?
C4 C5 C6 C1 0.2(7) . . . . ?
C13 P1 C7 C12 -134.5(3) . . . . ?
C1 P1 C7 C12 114.2(3) . . . . ?
Pt P1 C7 C12 -7.7(3) . . . . ?
C13 P1 C7 C8 48.4(3) . . . . ?
C1 P1 C7 C8 -62.9(3) . . . . ?
Pt P1 C7 C8 175.1(3) . . . . ?
C12 C7 C8 C9 5.4(6) . . . . ?
P1 C7 C8 C9 -177.4(3) . . . . ?
C7 C8 C9 C10 -3.0(7) . . . . ?
C8 C9 C10 C11 -1.1(8) . . . . ?
C9 C10 C11 C12 2.7(7) . . . . ?
C10 C11 C12 C7 -0.1(6) . . . . ?
C8 C7 C12 C11 -3.9(5) . . . . ?
P1 C7 C12 C11 178.9(3) . . . . ?
C7 P1 C13 C14 -15.9(3) . . . . ?
C1 P1 C13 C14 95.0(3) . . . . ?
Pt P1 C13 C14 -143.8(3) . . . . ?
C7 P1 C13 C18 166.2(2) . . . . ?
C1 P1 C13 C18 -82.9(3) . . . . ?
Pt P1 C13 C18 38.3(3) . . . . ?
C18 C13 C14 C15 2.4(5) . . . . ?
P1 C13 C14 C15 -175.4(3) . . . . ?
C13 C14 C15 C16 -0.8(6) . . . . ?
C14 C15 C16 C17 -1.6(7) . . . . ?
C15 C16 C17 C18 2.2(7) . . . . ?
C16 C17 C18 C13 -0.5(6) . . . . ?
C14 C13 C18 C17 -1.8(5) . . . . ?
P1 C13 C18 C17 176.3(3) . . . . ?
C31 P2 C19 C20 -155.2(3) . . . . ?
C25 P2 C19 C20 -44.0(3) . . . . ?
Pt P2 C19 C20 80.3(3) . . . . ?
C31 P2 C19 C24 25.0(3) . . . . ?
C25 P2 C19 C24 136.2(3) . . . . ?
Pt P2 C19 C24 -99.5(3) . . . . ?
C24 C19 C20 C21 0.8(5) . . . . ?
P2 C19 C20 C21 -179.0(3) . . . . ?
C19 C20 C21 C22 -0.2(5) . . . . ?
C20 C21 C22 C23 -0.2(6) . . . . ?
C21 C22 C23 C24 0.1(6) . . . . ?
C22 C23 C24 C19 0.5(6) . . . . ?
C20 C19 C24 C23 -0.9(5) . . . . ?
P2 C19 C24 C23 178.8(3) . . . . ?
C19 P2 C25 C30 151.8(3) . . . . ?
C31 P2 C25 C30 -99.0(3) . . . . ?
Pt P2 C25 C30 20.6(3) . . . . ?
C19 P2 C25 C26 -29.9(3) . . . . ?
C31 P2 C25 C26 79.3(3) . . . . ?
Pt P2 C25 C26 -161.0(3) . . . . ?
C30 C25 C26 C27 -1.5(6) . . . . ?
P2 C25 C26 C27 -179.9(3) . . . . ?
C25 C26 C27 C28 1.0(7) . . . . ?
C26 C27 C28 C29 -0.1(7) . . . . ?
C27 C28 C29 C30 -0.4(7) . . . . ?
C26 C25 C30 C29 1.1(6) . . . . ?
P2 C25 C30 C29 179.5(3) . . . . ?
C28 C29 C30 C25 -0.2(7) . . . . ?
C19 P2 C31 C36 -89.6(3) . . . . ?
C25 P2 C31 C36 160.9(3) . . . . ?
Pt P2 C31 C36 41.6(3) . . . . ?
C19 P2 C31 C32 85.5(3) . . . . ?
C25 P2 C31 C32 -23.9(4) . . . . ?
Pt P2 C31 C32 -143.3(3) . . . . ?
C36 C31 C32 C33 1.3(7) . . . . ?
P2 C31 C32 C33 -173.9(4) . . . . ?
C31 C32 C33 C34 -0.5(8) . . . . ?
C32 C33 C34 C35 -1.1(8) . . . . ?
C33 C34 C35 C36 1.9(7) . . . . ?
C32 C31 C36 C35 -0.5(6) . . . . ?
P2 C31 C36 C35 174.8(3) . . . . ?
C34 C35 C36 C31 -1.1(6) . . . . ?
